data_7233816
loop_
_publ_author_name
'Liu, Wei'
'Chen, Cong-Cong'
'Mao, Ling-Ling'
'Wu, Si-Guo'
'Wang, Long-Fei'
'Tong, Ming-Liang'

_publ_section_title
;
 Tuning the net topology of a ternary
 Ag(i)-1,2,4,5-tetra(4-pyridyl)benzene-carboxylate framework: structures
 and photoluminescence
;
_journal_issue 42
_journal_name_full CrystEngComm
_journal_page_first 6446
_journal_paper_doi 10.1039/C9CE01155B
_journal_volume 21
_journal_year 2019
_chemical_formula_sum 'C129 H93 Ag6 N19 O14'
_chemical_formula_weight 2780.44
_space_group_crystal_system triclinic
_space_group_IT_number 2
_space_group_name_Hall '-P 1'
_space_group_name_H-M_alt 'P -1'
_symmetry_space_group_name_Hall '-P 1'
_symmetry_space_group_name_H-M 'P -1'
_atom_sites_solution_hydrogens mixed
_audit_block_doi 10.5517/ccdc.csd.cc22j3qg
_audit_creation_method SHELXL-2014/7
_audit_update_record
;
2019-06-10 deposited with the CCDC.    2019-09-12 downloaded from the CCDC.
;
_cell_angle_alpha 67.675(4)
_cell_angle_beta 76.215(4)
_cell_angle_gamma 68.734(4)
_cell_formula_units_Z 1
_cell_length_a 13.8004(6)
_cell_length_b 17.5129(6)
_cell_length_c 18.7660(8)
_cell_measurement_reflns_used 16148
_cell_measurement_temperature 120(2)
_cell_measurement_theta_max 52.568
_cell_measurement_theta_min 4.605
_cell_volume 3883.2(3)
_computing_structure_refinement 'SHELXL-2014/7 (Sheldrick, 2014)'
_diffrn_ambient_temperature 120(2)
_diffrn_measured_fraction_theta_full 0.990
_diffrn_measured_fraction_theta_max 0.972
_diffrn_measurement_device_type 'Bruker AXS'
_diffrn_radiation_type MoK\a
_diffrn_radiation_wavelength 0.71073
_diffrn_reflns_av_R_equivalents 0.0935
_diffrn_reflns_av_unetI/netI 0.0897
_diffrn_reflns_Laue_measured_fraction_full 0.990
_diffrn_reflns_Laue_measured_fraction_max 0.972
_diffrn_reflns_limit_h_max 17
_diffrn_reflns_limit_h_min -17
_diffrn_reflns_limit_k_max 22
_diffrn_reflns_limit_k_min -22
_diffrn_reflns_limit_l_max 23
_diffrn_reflns_limit_l_min -24
_diffrn_reflns_number 74961
_diffrn_reflns_point_group_measured_fraction_full 0.990
_diffrn_reflns_point_group_measured_fraction_max 0.972
_diffrn_reflns_theta_full 25.242
_diffrn_reflns_theta_max 27.546
_diffrn_reflns_theta_min 1.181
_exptl_absorpt_coefficient_mu 0.796
_exptl_crystal_colour 'PALE YELLOW'
_exptl_crystal_density_diffrn 1.189
_exptl_crystal_description BLOCK
_exptl_crystal_F_000 1394
_exptl_crystal_size_max 0.140
_exptl_crystal_size_mid 0.109
_exptl_crystal_size_min 0.063
_refine_diff_density_max 1.557
_refine_diff_density_min -1.902
_refine_diff_density_rms 0.122
_refine_ls_extinction_method none
_refine_ls_goodness_of_fit_ref 1.024
_refine_ls_hydrogen_treatment constr
_refine_ls_matrix_type full
_refine_ls_number_parameters 799
_refine_ls_number_reflns 17432
_refine_ls_number_restraints 66
_refine_ls_restrained_S_all 1.028
_refine_ls_R_factor_all 0.1123
_refine_ls_R_factor_gt 0.0688
_refine_ls_shift/su_max 0.002
_refine_ls_shift/su_mean 0.000
_refine_ls_structure_factor_coef Fsqd
_refine_ls_weighting_details 'w=1/[\s^2^(Fo^2^)+(0.0637P)^2^+17.2284P] where P=(Fo^2^+2Fc^2^)/3'
_refine_ls_weighting_scheme calc
_refine_ls_wR_factor_gt 0.1516
_refine_ls_wR_factor_ref 0.1681
_reflns_Friedel_coverage 0.000
_reflns_number_gt 11578
_reflns_number_total 17432
_reflns_threshold_expression 'I > 2\s(I)'
_cod_data_source_file c9ce01155b2.cif
_cod_data_source_block 3
_cod_depositor_comments 'Adding full bibliography for 7233815--7233817.cif.'
_cod_database_code 7233816
_shelx_shelxl_version_number 2014/7
_shelx_space_group_comment
;
The symmetry employed for this shelxl refinement is uniquely defined
by the following loop, which should always be used as a source of
symmetry information in preference to the above space-group names.
They are only intended as comments.
;
_shelx_estimated_absorpt_t_min 0.897
_shelx_estimated_absorpt_t_max 0.952

loop_
_space_group_symop_operation_xyz
'x, y, z'
'-x, -y, -z'

loop_
_atom_site_label
_atom_site_type_symbol
_atom_site_fract_x
_atom_site_fract_y
_atom_site_fract_z
_atom_site_U_iso_or_equiv
_atom_site_adp_type
_atom_site_occupancy
_atom_site_site_symmetry_order
_atom_site_calc_flag
_atom_site_refinement_flags_posn
_atom_site_refinement_flags_adp
_atom_site_refinement_flags_occupancy
Ag2 Ag 0.95324(3) 0.65337(2) 0.75535(2) 0.02251(11) Uani 1 1 d . . .
Ag3 Ag 0.50501(4) -0.12660(3) 1.27642(2) 0.03369(13) Uani 1 1 d . . .
Ag1 Ag 1.02855(4) 0.80633(4) 0.25593(3) 0.0626(2) Uani 1 1 d . . .
N5 N 0.8807(3) 0.5404(3) 0.8196(3) 0.0250(10) Uani 1 1 d . . .
N9 N 0.4464(4) -0.1612(3) 1.4031(3) 0.0255(10) Uani 1 1 d . . .
N4 N 0.8709(4) 0.8663(3) 0.3191(3) 0.0338(11) Uani 1 1 d . . .
O1 O 0.6115(3) -0.2728(3) 1.3424(2) 0.0378(10) Uani 1 1 d . . .
N3 N 0.8281(4) 0.7486(3) 0.6757(3) 0.0323(11) Uani 1 1 d . . .
C33 C 0.7438(4) 0.2813(4) 0.9174(3) 0.0270(12) Uani 1 1 d . . .
H33 H 0.7341 0.3120 0.8644 0.032 Uiso 1 1 calc R U .
N6 N 0.9742(4) 0.3146(3) 1.1675(3) 0.0316(11) Uani 1 1 d . . .
N2 N 1.1074(3) 0.6068(3) 0.6744(2) 0.0231(9) Uani 1 1 d . . .
O2 O 0.6556(3) -0.3541(3) 1.4622(3) 0.0435(11) Uani 1 1 d . . .
C37 C 0.8124(4) 0.2624(4) 1.0311(3) 0.0266(12) Uani 1 1 d . . .
C28 C 0.8812(5) 0.3985(4) 0.8339(3) 0.0277(12) Uani 1 1 d . . .
H28 H 0.9008 0.3534 0.8120 0.033 Uiso 1 1 calc R U .
C40 C 0.8683(5) 0.2830(4) 1.0761(3) 0.0281(12) Uani 1 1 d . . .
C58 C 0.5977(4) -0.2920(4) 1.4152(3) 0.0302(13) Uani 1 1 d . . .
N1 N 1.1686(3) 0.7167(3) 0.3147(3) 0.0310(11) Uani 1 1 d . . .
C4 C 1.2443(4) 0.5889(4) 0.4166(3) 0.0278(12) Uani 1 1 d . . .
H4 H 1.2385 0.5356 0.4542 0.033 Uiso 1 1 calc R U .
C7 C 1.3994(4) 0.5269(3) 0.5385(3) 0.0199(10) Uani 1 1 d . . .
C3 C 1.3296(4) 0.6155(3) 0.4097(3) 0.0200(10) Uani 1 1 d . . .
C11 C 1.2969(4) 0.5552(3) 0.5838(3) 0.0192(10) Uani 1 1 d . . .
C36 C 0.7734(4) 0.1914(4) 1.0701(3) 0.0307(13) Uani 1 1 d . . .
H36 H 0.7849 0.1597 1.1227 0.037 Uiso 1 1 calc R U .
C34 C 0.7046(5) 0.2117(4) 0.9556(3) 0.0300(13) Uani 1 1 d . . .
C10 C 1.2437(4) 0.6420(3) 0.5732(3) 0.0240(11) Uani 1 1 d . . .
H10 H 1.2707 0.6854 0.5344 0.029 Uiso 1 1 calc R U .
C50 C 0.6523(4) 0.1882(3) 0.9096(3) 0.0269(12) Uani 1 1 d . . .
N7 N 0.5813(4) -0.0293(3) 1.1899(3) 0.0418(14) Uani 1 1 d . . .
C53 C 0.5017(4) -0.2354(3) 1.4507(3) 0.0257(12) Uani 1 1 d . . .
C20 C 0.5950(4) 0.9683(3) 0.4574(3) 0.0240(11) Uani 1 1 d . . .
C12 C 1.2523(4) 0.4947(3) 0.6412(3) 0.0225(11) Uani 1 1 d . . .
H12 H 1.2861 0.4345 0.6505 0.027 Uiso 1 1 calc R U .
C26 C 0.8358(5) 0.9513(4) 0.3115(3) 0.0338(13) Uani 1 1 d . . .
H26 H 0.8741 0.9882 0.2751 0.041 Uiso 1 1 calc R U .
C13 C 1.1596(4) 0.5226(3) 0.6842(3) 0.0273(12) Uani 1 1 d . . .
H13 H 1.1306 0.4804 0.7229 0.033 Uiso 1 1 calc R U .
C21 C 0.5125(4) 1.0359(4) 0.4206(3) 0.0284(12) Uani 1 1 d . . .
H21 H 0.5213 1.0610 0.3658 0.034 Uiso 1 1 calc R U .
N8 N 0.5650(4) 0.1513(3) 0.8113(3) 0.0314(11) Uani 1 1 d . . .
C32 C 0.7969(4) 0.3080(4) 0.9535(3) 0.0267(12) Uani 1 1 d . . .
C2 C 1.3325(4) 0.6955(4) 0.3535(3) 0.0259(12) Uani 1 1 d . . .
H2 H 1.3897 0.7166 0.3464 0.031 Uiso 1 1 calc R U .
C51 C 0.5691(4) 0.2502(4) 0.8689(3) 0.0285(12) Uani 1 1 d . . .
H51 H 0.5408 0.3063 0.8742 0.034 Uiso 1 1 calc R U .
C6 C 1.4165(4) 0.5591(3) 0.4576(3) 0.0192(10) Uani 1 1 d . . .
C29 C 0.8274(4) 0.3885(3) 0.9085(3) 0.0246(11) Uani 1 1 d . . .
C17 C 0.7661(4) 0.8788(3) 0.5722(3) 0.0286(13) Uani 1 1 d . . .
H17 H 0.7802 0.9281 0.5324 0.034 Uiso 1 1 calc R U .
C41 C 0.8241(5) 0.2887(4) 1.1494(3) 0.0382(15) Uani 1 1 d . . .
H41 H 0.7568 0.2815 1.1698 0.046 Uiso 1 1 calc R U .
C18 C 0.8419(4) 0.8196(4) 0.6193(3) 0.0337(14) Uani 1 1 d . . .
H18 H 0.9072 0.8300 0.6111 0.040 Uiso 1 1 calc R U .
C38 C 1.0173(5) 0.3092(4) 1.0968(3) 0.0324(13) Uani 1 1 d . . .
H38 H 1.0848 0.3161 1.0779 0.039 Uiso 1 1 calc R U .
C54 C 0.4747(5) -0.2605(4) 1.5311(3) 0.0300(12) Uani 1 1 d . . .
H54 H 0.5162 -0.3129 1.5635 0.036 Uiso 1 1 calc R U .
C25 C 0.7478(4) 0.9864(3) 0.3539(3) 0.0286(12) Uani 1 1 d . . .
H25 H 0.7249 1.0467 0.3463 0.034 Uiso 1 1 calc R U .
C35 C 0.7187(4) 0.1660(4) 1.0345(3) 0.0274(12) Uani 1 1 d . . .
C30 C 0.8009(4) 0.4567(4) 0.9366(3) 0.0281(12) Uani 1 1 d . . .
H30 H 0.7637 0.4532 0.9867 0.034 Uiso 1 1 calc R U .
C9 C 1.1508(4) 0.6651(3) 0.6194(3) 0.0263(12) Uani 1 1 d . . .
H9 H 1.1160 0.7249 0.6119 0.032 Uiso 1 1 calc R U .
C44 C 0.7313(5) 0.0191(4) 1.1329(3) 0.0337(14) Uani 1 1 d . . .
H44 H 0.8042 0.0084 1.1316 0.040 Uiso 1 1 calc R U .
C27 C 0.9054(4) 0.4742(3) 0.7925(3) 0.0271(12) Uani 1 1 d . . .
H27 H 0.9417 0.4799 0.7418 0.033 Uiso 1 1 calc R U .
C52 C 0.5290(5) 0.2286(4) 0.8214(3) 0.0333(14) Uani 1 1 d . . .
H52 H 0.4725 0.2711 0.7941 0.040 Uiso 1 1 calc R U .
C15 C 0.6544(4) 0.7916(4) 0.6411(3) 0.0362(14) Uani 1 1 d . . .
H15 H 0.5896 0.7799 0.6506 0.043 Uiso 1 1 calc R U .
C5 C 1.1666(5) 0.6409(4) 0.3680(3) 0.0343(14) Uani 1 1 d . . .
H5 H 1.1088 0.6211 0.3733 0.041 Uiso 1 1 calc R U .
C16 C 0.6688(4) 0.8658(3) 0.5832(3) 0.0274(12) Uani 1 1 d . . .
C22 C 0.8160(5) 0.8153(4) 0.3699(3) 0.0334(13) Uani 1 1 d . . .
H22 H 0.8404 0.7546 0.3762 0.040 Uiso 1 1 d R U .
O4 O 0.2685(5) -0.1929(3) 1.6737(3) 0.0596(14) Uani 1 1 d . . .
C24 C 0.6911(4) 0.9330(3) 0.4087(3) 0.0255(12) Uani 1 1 d . . .
C19 C 0.5829(4) 0.9321(3) 0.5377(3) 0.0252(12) Uani 1 1 d . . .
C1 C 1.2513(4) 0.7428(4) 0.3086(3) 0.0326(14) Uani 1 1 d . . .
H1 H 1.2540 0.7970 0.2713 0.039 Uiso 1 1 calc R U .
C43 C 0.6835(5) -0.0413(4) 1.1843(3) 0.0381(15) Uani 1 1 d . . .
H43 H 0.7252 -0.0935 1.2168 0.046 Uiso 1 1 calc R U .
C49 C 0.6877(5) 0.1074(4) 0.9011(4) 0.0373(15) Uani 1 1 d . . .
H49 H 0.7422 0.0627 0.9290 0.045 Uiso 1 1 calc R U .
C8 C 1.4837(4) 0.4664(3) 0.5797(3) 0.0188(10) Uani 1 1 d . . .
H8 H 1.4718 0.4424 0.6345 0.023 Uiso 1 1 calc R U .
C45 C 0.6733(5) 0.0954(4) 1.0834(3) 0.0321(13) Uani 1 1 d . . .
C42 C 0.8787(5) 0.3049(4) 1.1926(3) 0.0352(14) Uani 1 1 d . . .
H42 H 0.8468 0.3093 1.2423 0.042 Uiso 1 1 calc R U .
C31 C 0.8292(5) 0.5299(4) 0.8908(3) 0.0300(13) Uani 1 1 d . . .
H31 H 0.8108 0.5759 0.9114 0.036 Uiso 1 1 calc R U .
C55 C 0.3876(5) -0.2090(4) 1.5632(3) 0.0341(14) Uani 1 1 d . . .
C39 C 0.9668(5) 0.2939(4) 1.0504(3) 0.0308(13) Uani 1 1 d . . .
H39 H 0.9999 0.2908 1.0006 0.037 Uiso 1 1 calc R U .
C57 C 0.3619(5) -0.1109(4) 1.4342(3) 0.0356(14) Uani 1 1 d . . .
H57 H 0.3225 -0.0580 1.4009 0.043 Uiso 1 1 calc R U .
C56 C 0.3302(5) -0.1336(4) 1.5131(3) 0.0337(13) Uani 1 1 d . . .
H56 H 0.2688 -0.0971 1.5330 0.040 Uiso 1 1 calc R U .
C23 C 0.7270(5) 0.8467(4) 0.4164(3) 0.0319(13) Uani 1 1 d . . .
H23 H 0.6912 0.8083 0.4534 0.038 Uiso 1 1 calc R U .
C14 C 0.7348(4) 0.7348(4) 0.6849(4) 0.0370(15) Uani 1 1 d . . .
H14 H 0.7241 0.6834 0.7233 0.044 Uiso 1 1 calc R U .
C47 C 0.5257(6) 0.0439(5) 1.1413(4) 0.060(2) Uani 1 1 d . . .
H47 H 0.4528 0.0530 1.1445 0.072 Uiso 1 1 calc R U .
C59 C 0.3561(6) -0.2329(5) 1.6506(4) 0.0501(18) Uani 1 1 d . . .
C48 C 0.6427(5) 0.0920(4) 0.8511(4) 0.0382(15) Uani 1 1 d . . .
H48 H 0.6686 0.0364 0.8451 0.046 Uiso 1 1 calc R U .
O3 O 0.4290(6) -0.2898(5) 1.6912(3) 0.111(3) Uani 1 1 d . U .
O5 O 1.0820(9) 0.9557(7) 0.2240(6) 0.063(2) Uani 0.5 1 d . U P
C68 C 0.8574(4) 0.5892(3) 0.4709(3) 0.0179(10) Uani 1 1 d . . .
H68A H 0.8857 0.5286 0.4764 0.021 Uiso 1 1 d R U .
H68B H 0.8948 0.6211 0.4263 0.021 Uiso 1 1 d R U .
H68C H 0.7854 0.6082 0.4618 0.021 Uiso 1 1 d R U .
O9 O 0.9587(7) 0.6224(7) 0.5347(5) 0.138(3) Uani 1 1 d . . .
H9A H 0.9613 0.6311 0.5751 0.208 Uiso 1 1 calc R U .
C67 C 0.8610(6) 0.6042(5) 0.5412(5) 0.060(2) Uani 1 1 d . . .
H67A H 0.8561 0.5547 0.5859 0.072 Uiso 1 1 d R U .
H67B H 0.8027 0.6532 0.5475 0.072 Uiso 1 1 d R U .
C46 C 0.5665(5) 0.1066(5) 1.0872(4) 0.052(2) Uani 1 1 d . . .
H46 H 0.5235 0.1564 1.0532 0.063 Uiso 1 1 calc R U .
O6 O 1.0716(11) 1.0809(7) 0.1591(9) 0.099(4) Uani 0.5 1 d . U P
C64 C 1.0379(8) 0.9862(6) 0.1009(5) 0.047(2) Uani 0.5 1 d G U P
N10 N 1.0240(8) 0.9051(5) 0.1244(4) 0.041(2) Uani 0.5 1 d G U P
C60 C 0.9973(8) 0.8790(5) 0.0723(5) 0.046(2) Uani 0.5 1 d G U P
H60 H 0.9878 0.8230 0.0886 0.056 Uiso 0.5 1 d R U P
C61 C 0.9846(9) 0.9341(6) -0.0033(5) 0.049(3) Uani 0.5 1 d G U P
H61 H 0.9661 0.9163 -0.0394 0.058 Uiso 0.5 1 d R U P
C62 C 0.9985(9) 1.0152(6) -0.0269(4) 0.047(3) Uani 0.5 1 d G U P
C63 C 1.0252(7) 1.0413(5) 0.0252(5) 0.041(4) Uani 0.5 1 d G . P
H63 H 1.0348 1.0973 0.0089 0.049 Uiso 0.5 1 d R U P
C66 C 1.0704(13) 1.0084(11) 0.1573(9) 0.062(3) Uani 0.5 1 d . U P
C65 C 0.9829(16) 1.0739(13) -0.1098(10) 0.053(3) Uani 0.5 1 d . U P
O7 O 0.9585(8) 1.0545(7) -0.1541(5) 0.058(2) Uani 0.5 1 d . U P
O8 O 1.0026(8) 1.1462(7) -0.1281(5) 0.061(3) Uani 0.5 1 d . U P

loop_
_atom_site_aniso_label
_atom_site_aniso_U_11
_atom_site_aniso_U_22
_atom_site_aniso_U_33
_atom_site_aniso_U_23
_atom_site_aniso_U_13
_atom_site_aniso_U_12
Ag2 0.0202(2) 0.0201(2) 0.0243(2) -0.00152(16) -0.00800(16) -0.00532(16)
Ag3 0.0473(3) 0.0341(3) 0.0203(2) 0.00242(18) -0.00664(19) -0.0231(2)
Ag1 0.0383(3) 0.0904(5) 0.0309(3) -0.0257(3) -0.0193(2) 0.0281(3)
N5 0.028(2) 0.021(2) 0.026(2) -0.0036(19) -0.0022(19) -0.012(2)
N9 0.031(3) 0.019(2) 0.026(2) -0.0042(19) -0.006(2) -0.007(2)
N4 0.028(3) 0.037(3) 0.027(3) -0.009(2) -0.009(2) 0.003(2)
O1 0.045(3) 0.035(2) 0.028(2) -0.0084(18) 0.0011(19) -0.010(2)
N3 0.023(2) 0.018(2) 0.039(3) 0.007(2) -0.012(2) 0.000(2)
C33 0.037(3) 0.033(3) 0.016(3) -0.001(2) -0.003(2) -0.023(3)
N6 0.036(3) 0.047(3) 0.021(2) -0.008(2) -0.004(2) -0.026(2)
N2 0.024(2) 0.024(2) 0.021(2) -0.0072(18) -0.0023(18) -0.0068(19)
O2 0.042(3) 0.034(2) 0.043(3) -0.012(2) -0.015(2) 0.007(2)
C37 0.030(3) 0.028(3) 0.022(3) -0.005(2) -0.003(2) -0.013(2)
C28 0.040(3) 0.028(3) 0.021(3) -0.012(2) 0.003(2) -0.018(3)
C40 0.036(3) 0.029(3) 0.022(3) -0.001(2) -0.008(2) -0.019(3)
C58 0.031(3) 0.027(3) 0.036(3) -0.007(3) -0.007(3) -0.013(3)
N1 0.017(2) 0.038(3) 0.022(2) -0.001(2) -0.0062(18) 0.002(2)
C4 0.027(3) 0.024(3) 0.026(3) 0.001(2) -0.009(2) -0.006(2)
C7 0.016(2) 0.016(2) 0.022(3) -0.001(2) -0.002(2) -0.004(2)
C3 0.015(2) 0.020(3) 0.019(2) 0.000(2) -0.004(2) -0.003(2)
C11 0.018(2) 0.021(3) 0.017(2) -0.006(2) -0.0060(19) -0.002(2)
C36 0.035(3) 0.035(3) 0.023(3) 0.003(2) -0.008(2) -0.021(3)
C34 0.040(3) 0.027(3) 0.027(3) -0.001(2) -0.010(2) -0.019(3)
C10 0.024(3) 0.025(3) 0.021(3) -0.006(2) -0.003(2) -0.008(2)
C50 0.034(3) 0.027(3) 0.022(3) 0.001(2) -0.007(2) -0.018(3)
N7 0.045(3) 0.042(3) 0.034(3) 0.016(2) -0.019(2) -0.028(3)
C53 0.027(3) 0.025(3) 0.029(3) -0.009(2) -0.005(2) -0.012(2)
C20 0.014(2) 0.016(2) 0.036(3) -0.008(2) -0.005(2) 0.003(2)
C12 0.023(3) 0.019(3) 0.022(3) -0.008(2) -0.003(2) -0.002(2)
C26 0.032(3) 0.037(3) 0.027(3) -0.004(3) -0.005(2) -0.012(3)
C13 0.027(3) 0.025(3) 0.027(3) -0.006(2) -0.003(2) -0.007(2)
C21 0.020(3) 0.028(3) 0.029(3) -0.002(2) -0.009(2) -0.002(2)
N8 0.040(3) 0.033(3) 0.026(2) -0.002(2) -0.010(2) -0.022(2)
C32 0.036(3) 0.028(3) 0.021(3) -0.006(2) -0.003(2) -0.019(3)
C2 0.018(3) 0.032(3) 0.020(3) -0.002(2) 0.000(2) -0.007(2)
C51 0.025(3) 0.027(3) 0.031(3) -0.005(2) -0.002(2) -0.010(2)
C6 0.016(2) 0.017(2) 0.022(3) -0.003(2) -0.007(2) -0.003(2)
C29 0.032(3) 0.027(3) 0.020(3) -0.004(2) -0.005(2) -0.016(2)
C17 0.016(3) 0.018(3) 0.037(3) 0.001(2) -0.010(2) 0.007(2)
C41 0.038(3) 0.064(4) 0.023(3) -0.008(3) 0.001(3) -0.036(3)
C18 0.019(3) 0.028(3) 0.042(3) 0.001(3) -0.013(2) -0.001(2)
C38 0.031(3) 0.042(3) 0.032(3) -0.010(3) 0.000(2) -0.024(3)
C54 0.033(3) 0.028(3) 0.024(3) -0.003(2) -0.007(2) -0.007(3)
C25 0.026(3) 0.018(3) 0.036(3) -0.004(2) -0.011(2) -0.001(2)
C35 0.031(3) 0.028(3) 0.024(3) 0.002(2) -0.008(2) -0.018(3)
C30 0.028(3) 0.033(3) 0.023(3) -0.010(2) 0.005(2) -0.013(3)
C9 0.026(3) 0.022(3) 0.029(3) -0.010(2) -0.005(2) -0.002(2)
C44 0.035(3) 0.031(3) 0.034(3) 0.001(3) -0.010(3) -0.016(3)
C27 0.031(3) 0.027(3) 0.024(3) -0.005(2) -0.003(2) -0.013(2)
C52 0.037(3) 0.036(3) 0.026(3) 0.001(3) -0.008(3) -0.020(3)
C15 0.021(3) 0.036(3) 0.039(3) 0.005(3) -0.011(3) -0.008(3)
C5 0.028(3) 0.056(4) 0.023(3) -0.010(3) -0.006(2) -0.018(3)
C16 0.016(3) 0.021(3) 0.034(3) -0.001(2) -0.011(2) 0.003(2)
C22 0.031(3) 0.027(3) 0.037(3) -0.008(3) -0.012(3) 0.000(3)
O4 0.077(4) 0.054(3) 0.039(3) -0.008(2) 0.018(3) -0.032(3)
C24 0.020(3) 0.023(3) 0.030(3) -0.003(2) -0.014(2) -0.001(2)
C19 0.016(3) 0.021(3) 0.033(3) -0.005(2) -0.010(2) 0.002(2)
C1 0.027(3) 0.035(3) 0.019(3) 0.004(2) -0.001(2) -0.004(3)
C43 0.043(4) 0.035(3) 0.033(3) 0.009(3) -0.018(3) -0.021(3)
C49 0.049(4) 0.026(3) 0.041(4) 0.001(3) -0.024(3) -0.016(3)
C8 0.013(2) 0.021(3) 0.015(2) -0.002(2) -0.0024(19) 0.000(2)
C45 0.035(3) 0.036(3) 0.028(3) 0.003(2) -0.014(3) -0.022(3)
C42 0.032(3) 0.062(4) 0.023(3) -0.018(3) 0.005(2) -0.029(3)
C31 0.041(3) 0.027(3) 0.026(3) -0.008(2) 0.001(3) -0.017(3)
C55 0.043(4) 0.028(3) 0.029(3) -0.005(3) -0.005(3) -0.014(3)
C39 0.035(3) 0.037(3) 0.023(3) -0.009(2) 0.001(2) -0.019(3)
C57 0.041(4) 0.024(3) 0.031(3) -0.003(2) -0.009(3) -0.002(3)
C56 0.033(3) 0.033(3) 0.032(3) -0.014(3) 0.002(3) -0.005(3)
C23 0.033(3) 0.024(3) 0.033(3) -0.003(2) -0.008(3) -0.008(3)
C14 0.027(3) 0.028(3) 0.042(4) 0.009(3) -0.012(3) -0.008(3)
C47 0.048(4) 0.069(5) 0.054(4) 0.028(4) -0.029(4) -0.043(4)
C59 0.065(5) 0.039(4) 0.033(4) -0.010(3) -0.001(4) -0.005(4)
C48 0.051(4) 0.025(3) 0.042(4) -0.002(3) -0.018(3) -0.017(3)
O3 0.132(6) 0.101(5) 0.032(3) 0.000(3) -0.011(4) 0.019(5)
O5 0.068(5) 0.059(5) 0.049(5) -0.002(4) -0.028(4) -0.010(4)
C68 0.017(2) 0.016(2) 0.024(3) -0.012(2) -0.011(2) 0.003(2)
O9 0.130(7) 0.188(10) 0.136(8) -0.063(7) -0.022(6) -0.077(7)
C67 0.056(5) 0.057(5) 0.073(5) -0.016(4) -0.024(4) -0.019(4)
C46 0.045(4) 0.046(4) 0.053(4) 0.022(3) -0.027(3) -0.026(3)
O6 0.101(7) 0.038(5) 0.133(8) 0.030(6) -0.052(7) -0.032(5)
C64 0.044(4) 0.047(5) 0.039(4) 0.004(4) -0.017(4) -0.012(4)
N10 0.037(4) 0.048(5) 0.030(4) 0.001(4) -0.013(4) -0.014(4)
C60 0.043(4) 0.054(5) 0.028(4) 0.000(4) -0.013(4) -0.008(4)
C61 0.043(4) 0.058(5) 0.027(4) 0.001(4) -0.010(4) -0.007(4)
C62 0.038(4) 0.061(5) 0.021(4) 0.002(4) -0.008(4) -0.004(4)
C63 0.021(6) 0.054(9) 0.032(7) 0.009(6) -0.005(5) -0.017(6)
C66 0.063(5) 0.053(4) 0.053(4) 0.006(4) -0.025(4) -0.012(4)
C65 0.044(4) 0.069(5) 0.022(4) 0.002(4) -0.010(3) -0.002(4)
O7 0.052(5) 0.077(5) 0.025(4) 0.004(4) -0.012(4) -0.011(4)
O8 0.052(5) 0.069(5) 0.024(4) 0.002(4) -0.007(4) 0.007(4)

loop_
_atom_type_symbol
_atom_type_description
_atom_type_scat_dispersion_real
_atom_type_scat_dispersion_imag
_atom_type_scat_source
C C 0.0033 0.0016 'International Tables Vol C Tables 4.2.6.8 and 6.1.1.4'
H H 0.0000 0.0000 'International Tables Vol C Tables 4.2.6.8 and 6.1.1.4'
N N 0.0061 0.0033 'International Tables Vol C Tables 4.2.6.8 and 6.1.1.4'
O O 0.0106 0.0060 'International Tables Vol C Tables 4.2.6.8 and 6.1.1.4'
Ag Ag -0.8971 1.1015 'International Tables Vol C Tables 4.2.6.8 and 6.1.1.4'

loop_
_geom_angle_atom_site_label_1
_geom_angle_atom_site_label_2
_geom_angle_atom_site_label_3
_geom_angle
_geom_angle_site_symmetry_1
_geom_angle_site_symmetry_3
N6 Ag2 N3 126.10(18) 2_767 .
N6 Ag2 N5 114.41(16) 2_767 .
N3 Ag2 N5 100.72(16) . .
N6 Ag2 N2 98.43(16) 2_767 .
N3 Ag2 N2 107.12(16) . .
N5 Ag2 N2 109.39(15) . .
N9 Ag3 N7 136.63(18) . .
N9 Ag3 N8 122.10(16) . 2_657
N7 Ag3 N8 97.46(17) . 2_657
N9 Ag3 O1 71.58(15) . .
N7 Ag3 O1 120.36(17) . .
N8 Ag3 O1 101.64(16) 2_657 .
N1 Ag1 N4 124.13(17) . .
N1 Ag1 O8 131.4(3) . 2_775
N4 Ag1 O8 104.3(3) . 2_775
N1 Ag1 N10 127.5(3) . .
N4 Ag1 N10 103.6(3) . .
O8 Ag1 N10 25.8(4) 2_775 .
N1 Ag1 O7 118.6(3) . 2_775
N4 Ag1 O7 95.7(3) . 2_775
O8 Ag1 O7 53.0(4) 2_775 2_775
N10 Ag1 O7 27.4(3) . 2_775
C31 N5 C27 116.2(4) . .
C31 N5 Ag2 122.1(3) . .
C27 N5 Ag2 120.6(3) . .
C53 N9 C57 118.3(5) . .
C53 N9 Ag3 117.6(4) . .
C57 N9 Ag3 124.1(4) . .
C22 N4 C26 118.1(5) . .
C22 N4 Ag1 119.8(4) . .
C26 N4 Ag1 121.8(4) . .
C58 O1 Ag3 113.0(4) . .
C18 N3 C14 116.8(5) . .
C18 N3 Ag2 122.8(4) . .
C14 N3 Ag2 120.4(3) . .
C34 C33 C32 122.8(5) . .
C42 N6 C38 117.6(5) . .
C42 N6 Ag2 117.4(4) . 2_767
C38 N6 Ag2 124.9(4) . 2_767
C13 N2 C9 116.8(5) . .
C13 N2 Ag2 122.8(3) . .
C9 N2 Ag2 120.2(3) . .
C32 C37 C36 118.7(5) . .
C32 C37 C40 124.5(5) . .
C36 C37 C40 116.9(5) . .
C27 C28 C29 119.3(5) . .
C39 C40 C41 116.8(5) . .
C39 C40 C37 123.2(5) . .
C41 C40 C37 119.9(5) . .
O2 C58 O1 126.4(6) . .
O2 C58 C53 116.0(5) . .
O1 C58 C53 117.7(5) . .
C5 N1 C1 116.7(5) . .
C5 N1 Ag1 121.0(4) . .
C1 N1 Ag1 121.2(4) . .
C3 C4 C5 119.4(5) . .
C6 C7 C8 118.8(4) . .
C6 C7 C11 123.1(4) . .
C8 C7 C11 118.0(4) . .
C4 C3 C2 117.3(5) . .
C4 C3 C6 120.6(4) . .
C2 C3 C6 122.1(4) . .
C10 C11 C12 117.3(5) . .
C10 C11 C7 121.7(4) . .
C12 C11 C7 121.0(4) . .
C35 C36 C37 122.4(5) . .
C33 C34 C35 118.7(5) . .
C33 C34 C50 117.4(5) . .
C35 C34 C50 123.8(5) . .
C11 C10 C9 119.6(5) . .
C49 C50 C51 117.6(5) . .
C49 C50 C34 121.8(5) . .
C51 C50 C34 120.4(5) . .
C43 N7 C47 116.8(5) . .
C43 N7 Ag3 121.9(4) . .
C47 N7 Ag3 121.3(4) . .
N9 C53 C54 121.9(5) . .
N9 C53 C58 118.2(5) . .
C54 C53 C58 119.9(5) . .
C19 C20 C21 119.3(5) . .
C19 C20 C24 121.9(4) . .
C21 C20 C24 118.7(5) . .
C13 C12 C11 119.7(5) . .
N4 C26 C25 122.6(5) . .
N2 C13 C12 123.5(5) . .
C20 C21 C19 121.9(5) . 2_676
C48 N8 C52 117.3(5) . .
C48 N8 Ag3 123.0(4) . 2_657
C52 N8 Ag3 119.7(4) . 2_657
C33 C32 C37 118.8(5) . .
C33 C32 C29 117.9(5) . .
C37 C32 C29 123.1(5) . .
C1 C2 C3 119.1(5) . .
C52 C51 C50 118.9(5) . .
C8 C6 C7 119.3(4) 2_866 .
C8 C6 C3 118.5(4) 2_866 .
C7 C6 C3 122.0(4) . .
C30 C29 C28 117.4(5) . .
C30 C29 C32 122.3(5) . .
C28 C29 C32 120.2(5) . .
C18 C17 C16 119.7(5) . .
C42 C41 C40 119.7(5) . .
N3 C18 C17 123.4(5) . .
N6 C38 C39 122.4(5) . .
C55 C54 C53 119.9(5) . .
C26 C25 C24 119.7(5) . .
C36 C35 C34 118.5(5) . .
C36 C35 C45 117.4(5) . .
C34 C35 C45 124.0(5) . .
C31 C30 C29 119.1(5) . .
N2 C9 C10 123.1(5) . .
C43 C44 C45 120.3(5) . .
N5 C27 C28 123.7(5) . .
N8 C52 C51 123.6(6) . .
C14 C15 C16 119.6(5) . .
N1 C5 C4 123.7(5) . .
C15 C16 C17 117.2(5) . .
C15 C16 C19 122.0(5) . .
C17 C16 C19 120.8(5) . .
N4 C22 C23 122.0(5) . .
C23 C24 C25 117.5(5) . .
C23 C24 C20 120.8(5) . .
C25 C24 C20 121.6(5) . .
C20 C19 C21 118.9(5) . 2_676
C20 C19 C16 123.6(5) . .
C21 C19 C16 117.3(5) 2_676 .
N1 C1 C2 123.8(5) . .
N7 C43 C44 122.7(5) . .
C50 C49 C48 119.2(6) . .
C6 C8 C7 121.8(4) 2_866 .
C44 C45 C46 117.0(5) . .
C44 C45 C35 121.8(5) . .
C46 C45 C35 120.8(5) . .
N6 C42 C41 123.0(5) . .
N5 C31 C30 124.3(5) . .
C54 C55 C56 117.5(5) . .
C54 C55 C59 121.8(5) . .
C56 C55 C59 120.8(6) . .
C38 C39 C40 120.5(5) . .
N9 C57 C56 122.2(5) . .
C55 C56 C57 120.2(6) . .
C24 C23 C22 120.0(5) . .
N3 C14 C15 123.2(5) . .
N7 C47 C46 124.7(6) . .
O4 C59 O3 127.9(7) . .
O4 C59 C55 117.6(6) . .
O3 C59 C55 114.3(7) . .
N8 C48 C49 123.3(6) . .
C66 O5 O7 52.8(9) . 2_775
C68 C67 O9 109.0(7) . .
C47 C46 C45 118.3(6) . .
O7 C64 C65 66.2(11) 2_775 2_775
O7 C64 N10 55.7(9) 2_775 .
C65 C64 N10 11.5(10) 2_775 .
O7 C64 C63 174.6(9) 2_775 .
C65 C64 C63 109.2(10) 2_775 .
N10 C64 C63 120.0 . .
O7 C64 C66 62.0(10) 2_775 .
C65 C64 C66 128.3(13) 2_775 .
N10 C64 C66 117.5(8) . .
C63 C64 C66 122.5(8) . .
O7 C64 C62 131.2(11) 2_775 2_775
C65 C64 C62 65.1(11) 2_775 2_775
N10 C64 C62 76.0(5) . 2_775
C63 C64 C62 44.1(5) . 2_775
C66 C64 C62 166.5(10) . 2_775
O7 C64 C61 173.7(12) 2_775 2_775
C65 C64 C61 112.0(12) 2_775 2_775
N10 C64 C61 122.9(6) . 2_775
C63 C64 C61 4.2(7) . 2_775
C66 C64 C61 119.6(9) . 2_775
C62 C64 C61 46.9(4) 2_775 2_775
C65 N10 O8 123(4) 2_775 2_775
C65 N10 O7 81(4) 2_775 2_775
O8 N10 O7 150.3(9) 2_775 2_775
C65 N10 C64 39(4) 2_775 .
O8 N10 C64 161.6(7) 2_775 .
O7 N10 C64 44.2(6) 2_775 .
C65 N10 C60 83(4) 2_775 .
O8 N10 C60 44.1(6) 2_775 .
O7 N10 C60 163.9(6) 2_775 .
C64 N10 C60 120.0 . .
C65 N10 C62 22(4) 2_775 2_775
O8 N10 C62 105.9(8) 2_775 2_775
O7 N10 C62 101.0(7) 2_775 2_775
C64 N10 C62 57.0(5) . 2_775
C60 N10 C62 63.0(5) . 2_775
C65 N10 Ag1 154(4) 2_775 .
O8 N10 Ag1 71.6(6) 2_775 .
O7 N10 Ag1 80.2(6) 2_775 .
C64 N10 Ag1 124.3(5) . .
C60 N10 Ag1 115.5(5) . .
C62 N10 Ag1 172.4(7) 2_775 .
O8 C60 N10 49.6(9) 2_775 .
O8 C60 C61 165.7(9) 2_775 .
N10 C60 C61 120.0 . .
O8 C60 C65 63.3(10) 2_775 2_775
N10 C60 C65 14.9(8) . 2_775
C61 C60 C65 105.5(8) . 2_775
O8 C60 C62 119.3(11) 2_775 2_775
N10 C60 C62 71.4(5) . 2_775
C61 C60 C62 48.7(5) . 2_775
C65 C60 C62 56.8(8) 2_775 2_775
O8 C60 C63 161.5(12) 2_775 2_775
N10 C60 C63 117.0(6) . 2_775
C61 C60 C63 4.2(7) . 2_775
C65 C60 C63 102.3(10) 2_775 2_775
C62 C60 C63 45.5(4) 2_775 2_775
C63 C61 C62 88(2) 2_775 2_775
C63 C61 C62 49(2) 2_775 .
C62 C61 C62 40.8(5) 2_775 .
C63 C61 C60 163(3) 2_775 .
C62 C61 C60 79.4(5) 2_775 .
C62 C61 C60 120.0 . .
C63 C61 C64 13(2) 2_775 2_775
C62 C61 C64 97.3(8) 2_775 2_775
C62 C61 C64 57.0(6) . 2_775
C60 C61 C64 175.8(6) . 2_775
C62 C62 C63 83.1(12) 2_775 2_775
C62 C62 C61 73.2(12) 2_775 2_775
C63 C62 C61 155.4(12) 2_775 2_775
C62 C62 C61 66.0(10) 2_775 .
C63 C62 C61 18.2(7) 2_775 .
C61 C62 C61 139.2(6) 2_775 .
C62 C62 C63 54.3(10) 2_775 .
C63 C62 C63 137.4(7) 2_775 .
C61 C62 C63 19.8(6) 2_775 .
C61 C62 C63 120.0 . .
C62 C62 C65 172.4(18) 2_775 .
C63 C62 C65 100.7(10) 2_775 .
C61 C62 C65 102.1(10) 2_775 .
C61 C62 C65 118.4(11) . .
C63 C62 C65 121.6(11) . .
C62 C62 C64 140.8(15) 2_775 2_775
C63 C62 C64 58.2(6) 2_775 2_775
C61 C62 C64 143.8(9) 2_775 2_775
C61 C62 C64 76.0(5) . 2_775
C63 C62 C64 163.6(5) . 2_775
C65 C62 C64 42.5(10) . 2_775
C62 C62 C60 124.9(18) 2_775 2_775
C63 C62 C60 149.9(12) 2_775 2_775
C61 C62 C60 51.9(7) 2_775 2_775
C61 C62 C60 168.2(10) . 2_775
C63 C62 C60 71.4(10) . 2_775
C65 C62 C60 50.2(10) . 2_775
C64 C62 C60 92.4(8) 2_775 2_775
C62 C62 N10 168(2) 2_775 2_775
C63 C62 N10 105.1(11) 2_775 2_775
C61 C62 N10 97.3(9) 2_775 2_775
C61 C62 N10 123.0(12) . 2_775
C63 C62 N10 117.0(12) . 2_775
C65 C62 N10 5.2(9) . 2_775
C64 C62 N10 46.9(8) 2_775 2_775
C60 C62 N10 45.5(3) 2_775 2_775
C61 C63 C62 113(3) 2_775 2_775
C61 C63 C62 72(3) 2_775 .
C62 C63 C62 42.6(6) 2_775 .
C61 C63 C64 163(3) 2_775 .
C62 C63 C64 77.7(6) 2_775 .
C62 C63 C64 120.0 . .
C61 C63 C60 12.5(19) 2_775 2_775
C62 C63 C60 105.1(13) 2_775 2_775
C62 C63 C60 63.0(10) . 2_775
C64 C63 C60 175.8(11) . 2_775
O5 C66 O6 106.7(15) . .
O5 C66 O7 78.6(12) . 2_775
O6 C66 O7 164.3(16) . 2_775
O5 C66 C64 119.5(15) . .
O6 C66 C64 132.3(13) . .
O7 C66 C64 40.9(7) 2_775 .
N10 C65 C64 130(5) 2_775 2_775
N10 C65 O7 82(4) 2_775 .
C64 C65 O7 50.7(12) 2_775 .
N10 C65 O8 44(4) 2_775 .
C64 C65 O8 173.1(18) 2_775 .
O7 C65 O8 122.5(15) . .
N10 C65 C60 82(4) 2_775 2_775
C64 C65 C60 144.4(16) 2_775 2_775
O7 C65 C60 163.4(17) . 2_775
O8 C65 C60 42.1(9) . 2_775
N10 C65 C62 152(5) 2_775 .
C64 C65 C62 72.4(12) 2_775 .
O7 C65 C62 123.0(18) . .
O8 C65 C62 114.4(15) . .
C60 C65 C62 73.0(9) 2_775 .
C64 O7 C65 63.0(12) 2_775 .
C64 O7 N10 80.1(9) 2_775 2_775
C65 O7 N10 17.8(10) . 2_775
C64 O7 C66 77.0(11) 2_775 2_775
C65 O7 C66 140.0(14) . 2_775
N10 O7 C66 156.2(12) 2_775 2_775
C64 O7 O5 125.4(12) 2_775 2_775
C65 O7 O5 170.6(14) . 2_775
N10 O7 O5 152.8(10) 2_775 2_775
C66 O7 O5 48.5(8) 2_775 2_775
C64 O7 Ag1 152.5(11) 2_775 2_775
C65 O7 Ag1 89.5(12) . 2_775
N10 O7 Ag1 72.5(6) 2_775 2_775
C66 O7 Ag1 130.4(9) 2_775 2_775
O5 O7 Ag1 81.9(5) 2_775 2_775
C60 O8 N10 86.3(11) 2_775 2_775
C60 O8 C65 74.6(13) 2_775 .
N10 O8 C65 13.5(9) 2_775 .
C60 O8 Ag1 167.0(15) 2_775 2_775
N10 O8 Ag1 82.6(8) 2_775 2_775
C65 O8 Ag1 95.0(10) . 2_775

loop_
_geom_bond_atom_site_label_1
_geom_bond_atom_site_label_2
_geom_bond_distance
_geom_bond_site_symmetry_2
Ag2 N6 2.265(4) 2_767
Ag2 N3 2.290(4) .
Ag2 N5 2.328(4) .
Ag2 N2 2.375(4) .
Ag3 N9 2.240(4) .
Ag3 N7 2.244(5) .
Ag3 N8 2.331(5) 2_657
Ag3 O1 2.445(4) .
Ag1 N1 2.217(4) .
Ag1 N4 2.303(5) .
Ag1 O8 2.312(9) 2_775
Ag1 N10 2.416(6) .
Ag1 O7 2.497(10) 2_775
N5 C31 1.335(7) .
N5 C27 1.341(7) .
N9 C53 1.338(7) .
N9 C57 1.341(7) .
N4 C22 1.334(8) .
N4 C26 1.349(8) .
O1 C58 1.262(7) .
N3 C18 1.333(7) .
N3 C14 1.355(7) .
C33 C34 1.386(7) .
C33 C32 1.392(7) .
N6 C42 1.339(7) .
N6 C38 1.343(7) .
N6 Ag2 2.265(4) 2_767
N2 C13 1.346(7) .
N2 C9 1.347(7) .
O2 C58 1.255(7) .
C37 C32 1.395(7) .
C37 C36 1.406(7) .
C37 C40 1.477(7) .
C28 C27 1.373(7) .
C28 C29 1.398(7) .
C40 C39 1.387(8) .
C40 C41 1.390(8) .
C58 C53 1.519(8) .
N1 C5 1.331(8) .
N1 C1 1.342(7) .
C4 C3 1.377(7) .
C4 C5 1.392(8) .
C7 C6 1.398(7) .
C7 C8 1.409(7) .
C7 C11 1.486(7) .
C3 C2 1.406(7) .
C3 C6 1.483(7) .
C11 C10 1.385(7) .
C11 C12 1.396(7) .
C36 C35 1.388(8) .
C34 C35 1.412(7) .
C34 C50 1.489(7) .
C10 C9 1.385(7) .
C50 C49 1.378(8) .
C50 C51 1.402(8) .
N7 C43 1.332(8) .
N7 C47 1.340(8) .
C53 C54 1.398(8) .
C20 C19 1.389(8) .
C20 C21 1.397(7) .
C20 C24 1.495(8) .
C12 C13 1.372(7) .
C26 C25 1.362(8) .
C21 C19 1.402(8) 2_676
N8 C48 1.330(8) .
N8 C52 1.334(8) .
N8 Ag3 2.331(5) 2_657
C32 C29 1.496(7) .
C2 C1 1.377(7) .
C51 C52 1.375(8) .
C6 C8 1.385(7) 2_866
C29 C30 1.381(8) .
C17 C18 1.381(7) .
C17 C16 1.397(7) .
C41 C42 1.388(8) .
C38 C39 1.384(8) .
C54 C55 1.379(8) .
C25 C24 1.400(8) .
C35 C45 1.480(7) .
C30 C31 1.378(7) .
C44 C43 1.383(8) .
C44 C45 1.387(8) .
C15 C14 1.382(8) .
C15 C16 1.385(8) .
C16 C19 1.488(7) .
C22 C23 1.391(8) .
O4 C59 1.227(9) .
C24 C23 1.369(8) .
C19 C21 1.402(8) 2_676
C49 C48 1.388(8) .
C8 C6 1.385(7) 2_866
C45 C46 1.402(8) .
C55 C56 1.381(8) .
C55 C59 1.525(9) .
C57 C56 1.383(8) .
C47 C46 1.372(8) .
C59 O3 1.284(9) .
O5 C66 1.247(17) .
O5 O7 1.631(15) 2_775
C68 C67 1.456(9) .
O9 C67 1.462(10) .
O6 C66 1.29(2) .
C64 O7 0.983(11) 2_775
C64 C65 1.13(3) 2_775
C64 N10 1.3900 .
C64 C63 1.3900 .
C64 C66 1.463(19) .
C64 C62 1.597(14) 2_775
C64 C61 1.847(16) 2_775
N10 C65 0.360(19) 2_775
N10 O8 1.061(15) 2_775
N10 O7 1.166(15) 2_775
N10 C60 1.3900 .
N10 C62 1.847(11) 2_775
C60 O8 0.970(12) 2_775
C60 C61 1.3900 .
C60 C65 1.40(3) 2_775
C60 C62 1.736(14) 2_775
C60 C63 1.847(16) 2_775
C61 C63 0.472(18) 2_775
C61 C62 1.326(17) 2_775
C61 C62 1.3900 .
C61 C64 1.847(11) 2_775
C62 C62 0.948(11) 2_775
C62 C63 1.14(2) 2_775
C62 C61 1.33(2) 2_775
C62 C63 1.3900 .
C62 C65 1.520(16) .
C62 C64 1.597(16) 2_775
C62 C60 1.736(18) 2_775
C62 N10 1.847(11) 2_775
C63 C61 0.472(15) 2_775
C63 C62 1.138(16) 2_775
C63 C60 1.847(15) 2_775
C66 O7 1.33(2) 2_775
C65 N10 0.36(2) 2_775
C65 C64 1.13(3) 2_775
C65 O7 1.16(2) .
C65 O8 1.29(2) .
C65 C60 1.40(3) 2_775
O7 C64 0.983(11) 2_775
O7 N10 1.17(2) 2_775
O7 C66 1.33(2) 2_775
O7 O5 1.631(15) 2_775
O7 Ag1 2.497(10) 2_775
O8 C60 0.970(15) 2_775
O8 N10 1.06(2) 2_775
O8 Ag1 2.312(9) 2_775
